data_7019399
loop_
_publ_author_name
'Owczarek, Magdalena'
'Szklarz, Przemys\/law'
'Jakubas, Ryszard'
'Miniewicz, Andrzej'

_publ_section_title
;
 [NH(2)(C(2)H(4))(2)O]MX(5): a new family of morpholinium nonlinear
 optical materials among halogenoantimonate(iii) and
 halogenobismuthate(iii) compounds. Structural characterization,
 dielectric and piezoelectric properties.
;
_journal_issue 24
_journal_name_full 'Dalton transactions (Cambridge, England : 2003)'
_journal_page_first 7285
_journal_page_last 7294
_journal_paper_doi 10.1039/c2dt30291h
_journal_volume 41
_journal_year 2012
_chemical_formula_moiety 'Br5 Sb, 2(C4 H10 N O)'
_chemical_formula_sum 'C8 H20 Br5 N2 O2 Sb'
_chemical_formula_weight 697.56
_chemical_name_systematic
;
?
;
_space_group_IT_number 19
_symmetry_cell_setting orthorhombic
_symmetry_space_group_name_Hall 'P 2ac 2ab'
_symmetry_space_group_name_H-M 'P 21 21 21'
_atom_sites_solution_hydrogens geom
_atom_sites_solution_primary direct
_atom_sites_solution_secondary difmap
_audit_creation_method SHELXL-97
_cell_angle_alpha 90.00
_cell_angle_beta 90.00
_cell_angle_gamma 90.00
_cell_formula_units_Z 4
_cell_length_a 9.274(3)
_cell_length_b 10.325(3)
_cell_length_c 18.472(5)
_cell_measurement_reflns_used 22821
_cell_measurement_temperature 100(2)
_cell_measurement_theta_max 36.9
_cell_measurement_theta_min 2.9
_cell_volume 1768.8(9)
_computing_cell_refinement
;
CrysAlis RED, Oxford Diffraction Ltd.,
Version 1.171.33.32 (release 27-01-2009 CrysAlis171 .NET)
(compiled Jan 27 2009,14:17:37)
;
_computing_data_collection
;
CrysAlis CCD, Oxford Diffraction Ltd.,
Version 1.171.33.32 (release 27-01-2009 CrysAlis171 .NET)
(compiled Jan 27 2009,14:17:37)
;
_computing_data_reduction
;
CrysAlis RED, Oxford Diffraction Ltd.,
Version 1.171.33.32 (release 27-01-2009 CrysAlis171 .NET)
(compiled Jan 27 2009,14:17:37)
;
_computing_structure_refinement 'SHELXL-97 (Sheldrick, 1997)'
_computing_structure_solution 'SHELXS-97 (Sheldrick, 1990)'
_diffrn_ambient_temperature 100(2)
_diffrn_measured_fraction_theta_full 0.999
_diffrn_measured_fraction_theta_max 0.976
_diffrn_measurement_device_type 'Goniometer KM4/Xcalibur, detector: Sapphire2 (large Be window)'
_diffrn_measurement_method \w
_diffrn_radiation_monochromator graphite
_diffrn_radiation_source 'fine-focus sealed tube'
_diffrn_radiation_type MoK\a
_diffrn_radiation_wavelength 0.71073
_diffrn_reflns_av_R_equivalents 0.0308
_diffrn_reflns_av_sigmaI/netI 0.0314
_diffrn_reflns_limit_h_max 15
_diffrn_reflns_limit_h_min -15
_diffrn_reflns_limit_k_max 16
_diffrn_reflns_limit_k_min -17
_diffrn_reflns_limit_l_max 30
_diffrn_reflns_limit_l_min -29
_diffrn_reflns_number 32133
_diffrn_reflns_theta_full 27.00
_diffrn_reflns_theta_max 37.02
_diffrn_reflns_theta_min 2.95
_exptl_absorpt_correction_T_max 0.217
_exptl_absorpt_correction_T_min 0.094
_exptl_absorpt_correction_type analytical
_exptl_absorpt_process_details
;
CrysAlis RED, Oxford Diffraction Ltd.,
Version 1.171.33.32 (release 27-01-2009 CrysAlis171 .NET)
(compiled Jan 27 2009,14:17:37)
Analytical numeric absorption correction using a multifaceted crystal
model based on expressions derived by R.C. Clark & J.S. Reid.
(Clark, R. C. & Reid, J. S. (1995). Acta Cryst. A51, 887-897)
;
_exptl_crystal_colour colourless
_exptl_crystal_density_diffrn 2.620
_exptl_crystal_density_method 'not measured'
_exptl_crystal_description blocks
_exptl_crystal_F_000 1296
_exptl_crystal_size_max 0.4
_exptl_crystal_size_mid 0.2
_exptl_crystal_size_min 0.2
_refine_diff_density_max 0.522
_refine_diff_density_min -0.707
_refine_diff_density_rms 0.106
_refine_ls_abs_structure_details 'Flack H D (1983), Acta Cryst. A39, 876-881'
_refine_ls_abs_structure_Flack 0.349(3)
_refine_ls_extinction_method none
_refine_ls_goodness_of_fit_ref 0.919
_refine_ls_hydrogen_treatment constr
_refine_ls_matrix_type full
_refine_ls_number_parameters 164
_refine_ls_number_reflns 8493
_refine_ls_number_restraints 0
_refine_ls_restrained_S_all 0.919
_refine_ls_R_factor_all 0.0224
_refine_ls_R_factor_gt 0.0173
_refine_ls_shift/su_max 0.006
_refine_ls_shift/su_mean 0.000
_refine_ls_structure_factor_coef Fsqd
_refine_ls_weighting_details 'calc w=1/[\s^2^(Fo^2^)+(0.0113P)^2^+0.0000P] where P=(Fo^2^+2Fc^2^)/3'
_refine_ls_weighting_scheme calc
_refine_ls_wR_factor_gt 0.0273
_refine_ls_wR_factor_ref 0.0278
_reflns_number_gt 7566
_reflns_number_total 8493
_reflns_threshold_expression >2sigma(I)
_cod_data_source_file c2dt30291h.txt
_cod_data_source_block mosbbr
_cod_database_code 7019399

loop_
_symmetry_equiv_pos_as_xyz
'x, y, z'
'-x+1/2, -y, z+1/2'
'-x, y+1/2, -z+1/2'
'x+1/2, -y+1/2, -z'

loop_
_atom_site_label
_atom_site_type_symbol
_atom_site_fract_x
_atom_site_fract_y
_atom_site_fract_z
_atom_site_U_iso_or_equiv
_atom_site_adp_type
_atom_site_occupancy
_atom_site_symmetry_multiplicity
_atom_site_calc_flag
_atom_site_refinement_flags
Sb Sb 0.417489(11) 0.586111(9) 0.572708(5) 0.00996(2) Uani 1 1 d .
Br1 Br 0.218327(18) 0.450119(16) 0.634086(9) 0.01479(3) Uani 1 1 d .
Br3 Br 0.614216(17) 0.428822(15) 0.628480(9) 0.01376(3) Uani 1 1 d .
Br4 Br 0.451192(18) 0.740751(16) 0.683255(8) 0.01449(3) Uani 1 1 d .
Br5 Br 0.167155(18) 0.744695(17) 0.512798(9) 0.01583(3) Uani 1 1 d .
Br2 Br 0.394024(16) 0.389555(15) 0.452357(8) 0.01225(3) Uani 1 1 d .
O2 O 0.71737(13) 0.53157(11) 0.87912(6) 0.0150(2) Uani 1 1 d .
C5 C 0.72194(17) 0.58029(17) 0.95128(9) 0.0139(3) Uani 1 1 d .
H5A H 0.7428 0.6743 0.9501 0.017 Uiso 1 1 calc R
H5B H 0.8008 0.5370 0.9781 0.017 Uiso 1 1 calc R
O1 O 0.44764(14) 0.81842(11) 0.24106(7) 0.0177(2) Uani 1 1 d .
N2 N 0.46361(15) 0.62480(14) 0.94873(8) 0.0152(3) Uani 1 1 d .
H2C H 0.4784 0.7129 0.9501 0.018 Uiso 1 1 calc R
H2D H 0.3759 0.6076 0.9699 0.018 Uiso 1 1 calc R
N1 N 0.53249(15) 0.60958(14) 0.33322(7) 0.0136(3) Uani 1 1 d .
H1D H 0.5889 0.6496 0.3675 0.016 Uiso 1 1 calc R
H1C H 0.5289 0.5226 0.3440 0.016 Uiso 1 1 calc R
C6 C 0.58090(19) 0.55767(15) 0.99015(9) 0.0153(3) Uani 1 1 d .
H6A H 0.5606 0.4637 0.9931 0.018 Uiso 1 1 calc R
H6B H 0.5862 0.5926 1.0400 0.018 Uiso 1 1 calc R
C2 C 0.59790(19) 0.62803(15) 0.26012(8) 0.0141(3) Uani 1 1 d .
H2A H 0.5445 0.5761 0.2239 0.017 Uiso 1 1 calc R
H2B H 0.6994 0.5983 0.2606 0.017 Uiso 1 1 calc R
C7 C 0.46183(18) 0.57947(17) 0.87143(9) 0.0174(3) Uani 1 1 d .
H7A H 0.3899 0.6299 0.8436 0.021 Uiso 1 1 calc R
H7B H 0.4339 0.4870 0.8695 0.021 Uiso 1 1 calc R
C8 C 0.60903(18) 0.59672(17) 0.83817(9) 0.0164(3) Uani 1 1 d .
H8A H 0.6082 0.5623 0.7882 0.020 Uiso 1 1 calc R
H8B H 0.6323 0.6902 0.8357 0.020 Uiso 1 1 calc R
C1 C 0.5916(2) 0.76976(16) 0.23999(9) 0.0161(3) Uani 1 1 d .
H1A H 0.6513 0.8201 0.2744 0.019 Uiso 1 1 calc R
H1B H 0.6327 0.7815 0.1910 0.019 Uiso 1 1 calc R
C4 C 0.3884(2) 0.80520(16) 0.31220(10) 0.0186(3) Uani 1 1 d .
H4A H 0.2896 0.8415 0.3129 0.022 Uiso 1 1 calc R
H4B H 0.4477 0.8551 0.3469 0.022 Uiso 1 1 calc R
C3 C 0.38347(19) 0.66503(17) 0.33546(10) 0.0173(3) Uani 1 1 d .
H3A H 0.3443 0.6586 0.3852 0.021 Uiso 1 1 calc R
H3B H 0.3195 0.6155 0.3027 0.021 Uiso 1 1 calc R

loop_
_atom_site_aniso_label
_atom_site_aniso_U_11
_atom_site_aniso_U_22
_atom_site_aniso_U_33
_atom_site_aniso_U_23
_atom_site_aniso_U_13
_atom_site_aniso_U_12
Sb 0.00986(4) 0.01038(4) 0.00963(4) 0.00074(4) 0.00031(4) -0.00006(4)
Br1 0.01394(7) 0.01382(7) 0.01662(8) 0.00158(6) 0.00520(6) -0.00136(6)
Br3 0.01391(7) 0.01393(7) 0.01344(7) 0.00021(6) -0.00281(6) 0.00228(6)
Br4 0.01700(8) 0.01322(7) 0.01326(7) -0.00223(6) -0.00077(6) 0.00090(6)
Br5 0.01624(7) 0.01583(7) 0.01541(7) 0.00047(7) -0.00063(6) 0.00142(6)
Br2 0.01144(7) 0.01411(7) 0.01118(6) -0.00022(5) -0.00001(5) -0.00089(6)
O2 0.0132(5) 0.0178(6) 0.0141(6) -0.0019(5) -0.0002(5) 0.0042(5)
C5 0.0115(6) 0.0160(7) 0.0142(7) -0.0023(6) -0.0002(6) -0.0002(6)
O1 0.0191(6) 0.0171(6) 0.0170(6) 0.0046(5) -0.0001(5) 0.0046(5)
N2 0.0105(6) 0.0155(6) 0.0196(7) -0.0030(6) 0.0013(5) 0.0001(5)
N1 0.0137(6) 0.0133(6) 0.0137(6) 0.0032(5) -0.0007(5) -0.0005(5)
C6 0.0155(7) 0.0149(7) 0.0155(7) 0.0000(6) 0.0001(7) -0.0010(7)
C2 0.0152(7) 0.0151(7) 0.0121(7) -0.0002(5) 0.0002(6) 0.0022(6)
C7 0.0137(7) 0.0191(8) 0.0193(8) -0.0043(7) -0.0036(6) 0.0027(7)
C8 0.0167(7) 0.0177(7) 0.0148(7) 0.0001(6) -0.0016(6) 0.0044(7)
C1 0.0167(7) 0.0165(7) 0.0151(7) 0.0042(6) 0.0006(7) 0.0003(7)
C4 0.0181(8) 0.0180(8) 0.0197(8) -0.0014(7) 0.0024(7) 0.0053(7)
C3 0.0121(7) 0.0210(8) 0.0186(8) 0.0032(6) 0.0021(7) 0.0013(6)

loop_
_atom_type_symbol
_atom_type_description
_atom_type_scat_dispersion_real
_atom_type_scat_dispersion_imag
_atom_type_scat_source
C C 0.0033 0.0016 'International Tables Vol C Tables 4.2.6.8 and 6.1.1.4'
H H 0.0000 0.0000 'International Tables Vol C Tables 4.2.6.8 and 6.1.1.4'
N N 0.0061 0.0033 'International Tables Vol C Tables 4.2.6.8 and 6.1.1.4'
O O 0.0106 0.0060 'International Tables Vol C Tables 4.2.6.8 and 6.1.1.4'
Br Br -0.2901 2.4595 'International Tables Vol C Tables 4.2.6.8 and 6.1.1.4'
Sb Sb -0.5866 1.5461 'International Tables Vol C Tables 4.2.6.8 and 6.1.1.4'

loop_
_geom_angle_atom_site_label_1
_geom_angle_atom_site_label_2
_geom_angle_atom_site_label_3
_geom_angle
Br1 Sb Br4 94.287(17)
Br1 Sb Br3 89.34(2)
Br4 Sb Br3 89.330(17)
Br1 Sb Br2 84.618(17)
Br4 Sb Br2 174.859(6)
Br3 Sb Br2 85.638(17)
Br1 Sb Br5 84.65(2)
Br4 Sb Br5 92.672(16)
Br3 Sb Br5 173.791(6)
Br2 Sb Br5 92.227(16)
C5 O2 C8 110.51(12)
O2 C5 C6 111.36(13)
O2 C5 H5A 109.4
C6 C5 H5A 109.4
O2 C5 H5B 109.4
C6 C5 H5B 109.4
H5A C5 H5B 108.0
C1 O1 C4 109.79(12)
C6 N2 C7 110.42(13)
C6 N2 H2C 109.6
C7 N2 H2C 109.6
C6 N2 H2D 109.6
C7 N2 H2D 109.6
H2C N2 H2D 108.1
C2 N1 C3 110.58(13)
C2 N1 H1D 109.5
C3 N1 H1D 109.5
C2 N1 H1C 109.5
C3 N1 H1C 109.5
H1D N1 H1C 108.1
N2 C6 C5 108.31(13)
N2 C6 H6A 110.0
C5 C6 H6A 110.0
N2 C6 H6B 110.0
C5 C6 H6B 110.0
H6A C6 H6B 108.4
N1 C2 C1 109.30(13)
N1 C2 H2A 109.8
C1 C2 H2A 109.8
N1 C2 H2B 109.8
C1 C2 H2B 109.8
H2A C2 H2B 108.3
N2 C7 C8 109.91(14)
N2 C7 H7A 109.7
C8 C7 H7A 109.7
N2 C7 H7B 109.7
C8 C7 H7B 109.7
H7A C7 H7B 108.2
O2 C8 C7 111.47(14)
O2 C8 H8A 109.3
C7 C8 H8A 109.3
O2 C8 H8B 109.3
C7 C8 H8B 109.3
H8A C8 H8B 108.0
O1 C1 C2 111.94(14)
O1 C1 H1A 109.2
C2 C1 H1A 109.2
O1 C1 H1B 109.2
C2 C1 H1B 109.2
H1A C1 H1B 107.9
O1 C4 C3 111.36(14)
O1 C4 H4A 109.4
C3 C4 H4A 109.4
O1 C4 H4B 109.4
C3 C4 H4B 109.4
H4A C4 H4B 108.0
N1 C3 C4 109.32(14)
N1 C3 H3A 109.8
C4 C3 H3A 109.8
N1 C3 H3B 109.8
C4 C3 H3B 109.8
H3A C3 H3B 108.3

loop_
_geom_bond_atom_site_label_1
_geom_bond_atom_site_label_2
_geom_bond_distance
Sb Br1 2.5823(5)
Sb Br4 2.6109(5)
Sb Br3 2.6509(5)
Sb Br2 3.0180(6)
Sb Br5 3.0489(7)
O2 C5 1.425(2)
O2 C8 1.426(2)
C5 C6 1.510(2)
C5 H5A 0.9900
C5 H5B 0.9900
O1 C1 1.427(2)
O1 C4 1.431(2)
N2 C6 1.500(2)
N2 C7 1.503(2)
N2 H2C 0.9200
N2 H2D 0.9200
N1 C2 1.493(2)
N1 C3 1.497(2)
N1 H1D 0.9200
N1 H1C 0.9200
C6 H6A 0.9900
C6 H6B 0.9900
C2 C1 1.511(2)
C2 H2A 0.9900
C2 H2B 0.9900
C7 C8 1.508(2)
C7 H7A 0.9900
C7 H7B 0.9900
C8 H8A 0.9900
C8 H8B 0.9900
C1 H1A 0.9900
C1 H1B 0.9900
C4 C3 1.510(2)
C4 H4A 0.9900
C4 H4B 0.9900
C3 H3A 0.9900
C3 H3B 0.9900

loop_
_geom_hbond_atom_site_label_D
_geom_hbond_atom_site_label_H
_geom_hbond_atom_site_label_A
_geom_hbond_distance_DH
_geom_hbond_distance_HA
_geom_hbond_distance_DA
_geom_hbond_angle_DHA
_geom_hbond_site_symmetry_A
N1 H1C O1 0.92 2.64 3.310(2) 130.4 3_645
N1 H1C Br2 0.92 2.73 3.4137(15) 131.7 .
N1 H1D Br5 0.92 2.57 3.4517(16) 160.7 4_566
N2 H2C Br2 0.92 2.82 3.5432(16) 135.9 3_656
N2 H2C Br3 0.92 2.80 3.5225(17) 136.8 3_656
N2 H2D Br2 0.92 2.52 3.3206(18) 145.1 2_565
